data_7121219
loop_
_publ_author_name
'Arai, Kenta'
'Ueda, Yoshihiro'
'Morisaki, Kazuhiro'
'Furuta, Takumi'
'Sasamori, Takahiro'
'Tokitoh, Norihiro'
'Kawabata, Takeo'

_publ_section_title
;
 Intermolecular chemo- and regioselective aromatic C-H amination of
 alkoxyarenes promoted by rhodium nitrenoids.
;
_journal_issue 18
_journal_name_full 'Chemical communications (Cambridge, England)'
_journal_page_first 2264
_journal_page_last 2267
_journal_paper_doi 10.1039/c7cc09952e
_journal_volume 54
_journal_year 2018
_chemical_formula_moiety '2(C40 H44 Cl3 N O6), C2 H6 O'
_chemical_formula_sum 'C82 H94 Cl6 N2 O13'
_chemical_formula_weight 1528.29
_space_group_crystal_system triclinic
_space_group_IT_number 2
_space_group_name_Hall '-P 1'
_space_group_name_H-M_alt 'P -1'
_symmetry_space_group_name_Hall '-P 1'
_symmetry_space_group_name_H-M 'P -1'
_atom_sites_solution_hydrogens geom
_audit_creation_method SHELXL-2014/7
_audit_update_record
;
2017-10-24 deposited with the CCDC.
2018-01-31 downloaded from the CCDC.
;
_cell_angle_alpha 82.0000(10)
_cell_angle_beta 82.577(2)
_cell_angle_gamma 87.1720(10)
_cell_formula_units_Z 2
_cell_length_a 10.6018(2)
_cell_length_b 17.0612(3)
_cell_length_c 21.6709(3)
_cell_measurement_reflns_used 29447
_cell_measurement_temperature 103(2)
_cell_measurement_theta_max 31.4170
_cell_measurement_theta_min 2.1230
_cell_volume 3847.18(11)
_computing_cell_refinement 'CrysAlisPro 1.171.38.43 (Rigaku OD, 2015)'
_computing_data_collection CrystalClear
_computing_data_reduction 'CrysAlisPro 1.171.38.43 (Rigaku OD, 2015)'
_computing_molecular_graphics 'Yadokari-XG 2011 (Wakita Nemoto et al., 2011)'
_computing_structure_refinement 'SHELXL-2016/4 (Sheldrick, 2016)'
_computing_structure_solution 'SHELXT-2016/4 (Sheldrick, 2016)'
_diffrn_ambient_temperature 103(2)
_diffrn_detector_area_resol_mean 28.5714
_diffrn_measured_fraction_theta_full 0.996
_diffrn_measured_fraction_theta_max 0.904
_diffrn_measurement_device_type 'Rigaku VariMax Saturn'
_diffrn_measurement_method \w
_diffrn_radiation_type MoK\a
_diffrn_radiation_wavelength 0.71073
_diffrn_reflns_av_R_equivalents 0.0485
_diffrn_reflns_av_unetI/netI 0.0529
_diffrn_reflns_Laue_measured_fraction_full 0.996
_diffrn_reflns_Laue_measured_fraction_max 0.904
_diffrn_reflns_limit_h_max 15
_diffrn_reflns_limit_h_min -14
_diffrn_reflns_limit_k_max 24
_diffrn_reflns_limit_k_min -24
_diffrn_reflns_limit_l_max 31
_diffrn_reflns_limit_l_min -31
_diffrn_reflns_number 71592
_diffrn_reflns_point_group_measured_fraction_full 0.996
_diffrn_reflns_point_group_measured_fraction_max 0.904
_diffrn_reflns_theta_full 25.242
_diffrn_reflns_theta_max 31.268
_diffrn_reflns_theta_min 1.636
_diffrn_source 'rotating-anode X-ray tube'
_exptl_absorpt_coefficient_mu 0.288
_exptl_absorpt_correction_T_max 0.980
_exptl_absorpt_correction_T_min 0.949
_exptl_absorpt_correction_type multi-scan
_exptl_absorpt_process_details
;
CrysAlisPro 1.171.38.43 (Rigaku Oxford Diffraction, 2015)
Empirical absorption correction using spherical harmonics,
 implemented in SCALE3 ABSPACK scaling algorithm.
;
_exptl_crystal_colour colorless
_exptl_crystal_density_diffrn 1.319
_exptl_crystal_description prism
_exptl_crystal_F_000 1612
_exptl_crystal_size_max 0.230
_exptl_crystal_size_mid 0.150
_exptl_crystal_size_min 0.070
_exptl_transmission_factor_max 0.980
_exptl_transmission_factor_min 0.937
_refine_diff_density_max 0.455
_refine_diff_density_min -0.478
_refine_diff_density_rms 0.063
_refine_ls_extinction_method none
_refine_ls_goodness_of_fit_ref 1.010
_refine_ls_hydrogen_treatment constr
_refine_ls_matrix_type full
_refine_ls_number_parameters 990
_refine_ls_number_reflns 22696
_refine_ls_number_restraints 0
_refine_ls_restrained_S_all 1.010
_refine_ls_R_factor_all 0.0801
_refine_ls_R_factor_gt 0.0505
_refine_ls_shift/su_max 0.001
_refine_ls_shift/su_mean 0.000
_refine_ls_structure_factor_coef Fsqd
_refine_ls_weighting_details 'w=1/[\s^2^(Fo^2^)+(0.0589P)^2^+1.3931P] where P=(Fo^2^+2Fc^2^)/3'
_refine_ls_weighting_scheme calc
_refine_ls_wR_factor_gt 0.1132
_refine_ls_wR_factor_ref 0.1267
_reflns_Friedel_coverage 0.000
_reflns_number_gt 16373
_reflns_number_total 22696
_reflns_threshold_expression 'I > 2\s(I)'
_cod_data_source_file c7cc09952e2.cif
_cod_data_source_block CD
_cod_depositor_comments 'Adding full bibliography for 7121219.cif.'
_cod_database_code 7121219
_shelx_shelxl_version_number 2014/7
_shelx_space_group_comment
;
The symmetry employed for this shelxl refinement is uniquely defined
by the following loop, which should always be used as a source of
symmetry information in preference to the above space-group names.
They are only intended as comments.
;
_shelx_estimated_absorpt_t_min 0.937
_shelx_estimated_absorpt_t_max 0.980

loop_
_space_group_symop_operation_xyz
'x, y, z'
'-x, -y, -z'

loop_
_atom_site_label
_atom_site_type_symbol
_atom_site_fract_x
_atom_site_fract_y
_atom_site_fract_z
_atom_site_U_iso_or_equiv
_atom_site_adp_type
_atom_site_occupancy
_atom_site_site_symmetry_order
_atom_site_calc_flag
_atom_site_refinement_flags_posn
_atom_site_refinement_flags_adp
_atom_site_refinement_flags_occupancy
_atom_site_disorder_assembly
_atom_site_disorder_group
Cl1 Cl 1.40473(5) -0.10735(3) 0.18485(2) 0.03165(11) Uani 1 1 d . . . . .
Cl2 Cl 1.57982(4) -0.08175(3) 0.06950(2) 0.02790(10) Uani 1 1 d . . . . .
Cl3 Cl 1.30863(5) -0.07482(3) 0.06488(2) 0.03452(11) Uani 1 1 d . . . . .
C1 C 1.42960(17) -0.05359(10) 0.10884(8) 0.0223(3) Uani 1 1 d . . . . .
C2 C 1.43477(17) 0.03465(10) 0.11235(8) 0.0217(3) Uani 1 1 d . . . . .
H1 H 1.5007 0.0438 0.1387 0.026 Uiso 1 1 calc R U . . .
H2 H 1.4585 0.0631 0.0697 0.026 Uiso 1 1 calc R U . . .
O1 O 1.31555(11) 0.06461(7) 0.13805(5) 0.0234(3) Uani 1 1 d . . . . .
C3 C 1.30830(16) 0.08744(9) 0.19721(7) 0.0173(3) Uani 1 1 d . . . . .
O2 O 1.39661(11) 0.07941(6) 0.22827(5) 0.0181(2) Uani 1 1 d . . . . .
N1 N 1.19185(13) 0.11898(8) 0.21127(6) 0.0191(3) Uani 1 1 d . . . . .
H3 H 1.1383 0.1180 0.1836 0.023 Uiso 1 1 calc R U . . .
C4 C 1.14473(15) 0.15397(9) 0.26616(7) 0.0158(3) Uani 1 1 d . . . . .
C5 C 1.03111(15) 0.19877(9) 0.26380(7) 0.0163(3) Uani 1 1 d . . . . .
H4 H 0.9897 0.2036 0.2270 0.020 Uiso 1 1 calc R U . . .
C6 C 0.97773(15) 0.23634(9) 0.31428(7) 0.0158(3) Uani 1 1 d . . . . .
C7 C 1.04218(15) 0.23127(9) 0.36730(7) 0.0158(3) Uani 1 1 d . . . . .
C8 C 1.15492(15) 0.18544(9) 0.37106(7) 0.0158(3) Uani 1 1 d . . . . .
C9 C 1.20450(15) 0.14612(9) 0.32024(7) 0.0163(3) Uani 1 1 d . . . . .
H5 H 1.2797 0.1138 0.3227 0.020 Uiso 1 1 calc R U . . .
O3 O 0.98915(11) 0.27499(7) 0.41270(5) 0.0205(2) Uani 1 1 d . . . . .
H6 H 1.0246 0.2623 0.4453 0.031 Uiso 1 1 calc R U . . .
C10 C 0.84790(15) 0.27894(9) 0.31430(7) 0.0170(3) Uani 1 1 d . . . . .
H7 H 0.8485 0.3281 0.3337 0.020 Uiso 1 1 calc R U . . .
H8 H 0.8285 0.2935 0.2706 0.020 Uiso 1 1 calc R U . . .
C11 C 0.74692(14) 0.22451(9) 0.35121(7) 0.0153(3) Uani 1 1 d . . . . .
C12 C 0.66917(14) 0.24448(9) 0.40437(7) 0.0149(3) Uani 1 1 d . . . . .
C13 C 0.59824(15) 0.18693(9) 0.44491(7) 0.0166(3) Uani 1 1 d . . . . .
C14 C 0.59306(15) 0.11161(10) 0.42713(8) 0.0208(3) Uani 1 1 d . . . . .
H9 H 0.5438 0.0724 0.4537 0.025 Uiso 1 1 calc R U . . .
C15 C 0.65901(16) 0.09358(10) 0.37115(8) 0.0220(3) Uani 1 1 d . . . . .
H10 H 0.6504 0.0435 0.3579 0.026 Uiso 1 1 calc R U . . .
C16 C 0.73755(15) 0.14901(9) 0.33468(8) 0.0193(3) Uani 1 1 d . . . . .
H11 H 0.7863 0.1354 0.2975 0.023 Uiso 1 1 calc R U . . .
O4 O 0.66278(10) 0.32198(6) 0.41820(5) 0.0169(2) Uani 1 1 d . . . . .
C17 C 0.58615(16) 0.37561(9) 0.37887(7) 0.0199(3) Uani 1 1 d . . . . .
H12 H 0.6263 0.3797 0.3342 0.024 Uiso 1 1 calc R U . . .
C18 C 0.45142(17) 0.34819(11) 0.38332(8) 0.0272(4) Uani 1 1 d . . . . .
H13 H 0.4524 0.2974 0.3670 0.041 Uiso 1 1 calc R U . . .
H14 H 0.4013 0.3876 0.3586 0.041 Uiso 1 1 calc R U . . .
H15 H 0.4132 0.3418 0.4273 0.041 Uiso 1 1 calc R U . . .
C19 C 0.58772(18) 0.45569(10) 0.40182(9) 0.0282(4) Uani 1 1 d . . . . .
H16 H 0.5379 0.4538 0.4433 0.042 Uiso 1 1 calc R U . . .
H17 H 0.5506 0.4963 0.3723 0.042 Uiso 1 1 calc R U . . .
H18 H 0.6757 0.4686 0.4047 0.042 Uiso 1 1 calc R U . . .
C20 C 0.53067(15) 0.20343(10) 0.50821(7) 0.0185(3) Uani 1 1 d . . . . .
H19 H 0.5288 0.2611 0.5101 0.022 Uiso 1 1 calc R U . . .
H20 H 0.4416 0.1865 0.5126 0.022 Uiso 1 1 calc R U . . .
C21 C 0.59554(15) 0.16063(9) 0.56229(7) 0.0187(3) Uani 1 1 d . . . . .
C22 C 0.71406(15) 0.18372(9) 0.57467(7) 0.0172(3) Uani 1 1 d . . . . .
C23 C 0.77981(15) 0.13889(9) 0.62059(7) 0.0185(3) Uani 1 1 d . . . . .
C24 C 0.71893(17) 0.07452(10) 0.65743(8) 0.0223(3) Uani 1 1 d . . . . .
H21 H 0.7606 0.0447 0.6897 0.027 Uiso 1 1 calc R U . . .
C25 C 0.59921(17) 0.05320(10) 0.64799(8) 0.0253(4) Uani 1 1 d . . . . .
H22 H 0.5584 0.0101 0.6743 0.030 Uiso 1 1 calc R U . . .
C26 C 0.53941(16) 0.09539(10) 0.59971(8) 0.0230(3) Uani 1 1 d . . . . .
H23 H 0.4588 0.0795 0.5921 0.028 Uiso 1 1 calc R U . . .
O5 O 0.76814(10) 0.24953(6) 0.53799(5) 0.0167(2) Uani 1 1 d . . . . .
C27 C 0.76096(17) 0.32148(9) 0.56737(8) 0.0211(3) Uani 1 1 d . . . . .
H24 H 0.8076 0.3118 0.6051 0.025 Uiso 1 1 calc R U . . .
C28 C 0.62496(18) 0.34866(11) 0.58754(9) 0.0277(4) Uani 1 1 d . . . . .
H25 H 0.5816 0.3649 0.5503 0.042 Uiso 1 1 calc R U . . .
H26 H 0.6258 0.3936 0.6111 0.042 Uiso 1 1 calc R U . . .
H27 H 0.5798 0.3050 0.6142 0.042 Uiso 1 1 calc R U . . .
C29 C 0.83031(18) 0.38271(10) 0.51927(8) 0.0246(4) Uani 1 1 d . . . . .
H28 H 0.9196 0.3655 0.5105 0.037 Uiso 1 1 calc R U . . .
H29 H 0.8258 0.4336 0.5357 0.037 Uiso 1 1 calc R U . . .
H30 H 0.7904 0.3887 0.4805 0.037 Uiso 1 1 calc R U . . .
C30 C 0.91609(15) 0.15580(10) 0.62835(7) 0.0185(3) Uani 1 1 d . . . . .
H31 H 0.9327 0.1350 0.6716 0.022 Uiso 1 1 calc R U . . .
H32 H 0.9268 0.2138 0.6223 0.022 Uiso 1 1 calc R U . . .
C31 C 1.01253(15) 0.11842(10) 0.58177(7) 0.0180(3) Uani 1 1 d . . . . .
C32 C 1.08636(15) 0.16451(9) 0.53334(7) 0.0175(3) Uani 1 1 d . . . . .
C33 C 1.16524(15) 0.13115(10) 0.48596(7) 0.0176(3) Uani 1 1 d . . . . .
C34 C 1.17939(16) 0.04835(10) 0.49223(7) 0.0204(3) Uani 1 1 d . . . . .
H33 H 1.2348 0.0241 0.4618 0.024 Uiso 1 1 calc R U . . .
C35 C 1.11339(16) 0.00150(10) 0.54236(8) 0.0222(3) Uani 1 1 d . . . . .
H34 H 1.1268 -0.0544 0.5472 0.027 Uiso 1 1 calc R U . . .
C36 C 1.02788(16) 0.03614(10) 0.58545(7) 0.0201(3) Uani 1 1 d . . . . .
H35 H 0.9790 0.0034 0.6180 0.024 Uiso 1 1 calc R U . . .
O6 O 1.07898(10) 0.24726(6) 0.53036(5) 0.0181(2) Uani 1 1 d . . . . .
C37 C 1.18927(16) 0.28049(11) 0.55023(8) 0.0236(3) Uani 1 1 d . . . . .
H36 H 1.2682 0.2574 0.5282 0.028 Uiso 1 1 calc R U . . .
C38 C 1.1916(2) 0.26029(16) 0.62041(10) 0.0443(6) Uani 1 1 d . . . . .
H37 H 1.1175 0.2856 0.6427 0.066 Uiso 1 1 calc R U . . .
H38 H 1.2697 0.2795 0.6320 0.066 Uiso 1 1 calc R U . . .
H39 H 1.1889 0.2027 0.6320 0.066 Uiso 1 1 calc R U . . .
C39 C 1.18369(19) 0.36849(11) 0.52898(11) 0.0351(4) Uani 1 1 d . . . . .
H40 H 1.1771 0.3781 0.4838 0.053 Uiso 1 1 calc R U . . .
H41 H 1.2611 0.3921 0.5374 0.053 Uiso 1 1 calc R U . . .
H42 H 1.1092 0.3925 0.5519 0.053 Uiso 1 1 calc R U . . .
C40 C 1.22779(15) 0.18103(10) 0.42745(7) 0.0183(3) Uani 1 1 d . . . . .
H43 H 1.2366 0.2354 0.4371 0.022 Uiso 1 1 calc R U . . .
H44 H 1.3144 0.1587 0.4163 0.022 Uiso 1 1 calc R U . . .
Cl4 Cl 0.9172(2) 0.00540(13) 0.25894(9) 0.0267(7) Uani 0.63(2) 1 d . . P A 1
Cl5 Cl 0.7582(3) -0.10633(18) 0.21975(18) 0.0402(7) Uani 0.63(2) 1 d . . P A 1
Cl6 Cl 1.0165(3) -0.08289(19) 0.15880(13) 0.0354(7) Uani 0.63(2) 1 d . . P A 1
C41 C 0.8801(11) -0.0374(4) 0.1954(4) 0.0158(12) Uani 0.63(2) 1 d . . P A 1
C42 C 0.8349(12) 0.0279(6) 0.1428(7) 0.0187(14) Uani 0.63(2) 1 d . . P A 1
H45 H 0.9028 0.0663 0.1278 0.022 Uiso 0.63(2) 1 calc R U P A 1
H46 H 0.8156 0.0029 0.1067 0.022 Uiso 0.63(2) 1 calc R U P A 1
O7 O 0.72019(12) 0.06851(7) 0.17053(6) 0.0256(3) Uani 1 1 d . . . . .
C43 C 0.72895(16) 0.14917(9) 0.16829(7) 0.0186(3) Uani 1 1 d . . . . .
O8 O 0.82487(11) 0.18530(7) 0.14833(6) 0.0223(2) Uani 1 1 d . . . . .
N2 N 0.61554(13) 0.17871(8) 0.19059(6) 0.0187(3) Uani 1 1 d . . . . .
H47 H 0.5562 0.1440 0.2042 0.022 Uiso 1 1 calc R U . . .
C44 C 0.57894(15) 0.25919(9) 0.19501(7) 0.0162(3) Uani 1 1 d . . . . .
C45 C 0.65530(15) 0.32345(9) 0.17246(7) 0.0171(3) Uani 1 1 d . . . . .
H48 H 0.7390 0.3149 0.1524 0.021 Uiso 1 1 calc R U . . .
C46 C 0.60971(15) 0.40066(9) 0.17916(7) 0.0171(3) Uani 1 1 d . . . . .
C47 C 0.48629(15) 0.41238(9) 0.20891(7) 0.0178(3) Uani 1 1 d . . . . .
C48 C 0.40682(15) 0.34799(9) 0.22941(7) 0.0165(3) Uani 1 1 d . . . . .
C49 C 0.45488(15) 0.27241(9) 0.22300(7) 0.0166(3) Uani 1 1 d . . . . .
H49 H 0.4024 0.2285 0.2379 0.020 Uiso 1 1 calc R U . . .
O9 O 0.43530(11) 0.48455(6) 0.22154(6) 0.0227(2) Uani 1 1 d . . . . .
H50 H 0.4855 0.5202 0.2048 0.034 Uiso 1 1 calc R U . . .
C50 C 0.69533(15) 0.47014(9) 0.15584(8) 0.0202(3) Uani 1 1 d . . . . .
H51 H 0.7829 0.4496 0.1442 0.024 Uiso 1 1 calc R U . . .
H52 H 0.6977 0.5020 0.1905 0.024 Uiso 1 1 calc R U . . .
C51 C 0.65271(15) 0.52374(9) 0.09945(8) 0.0198(3) Uani 1 1 d . . . . .
C52 C 0.58269(15) 0.59486(9) 0.10571(7) 0.0179(3) Uani 1 1 d . . . . .
C53 C 0.52658(15) 0.63812(9) 0.05602(8) 0.0190(3) Uani 1 1 d . . . . .
C54 C 0.55446(16) 0.61284(10) -0.00310(8) 0.0225(3) Uani 1 1 d . . . . .
H53 H 0.5200 0.6419 -0.0381 0.027 Uiso 1 1 calc R U . . .
C55 C 0.63158(17) 0.54611(10) -0.01159(8) 0.0244(3) Uani 1 1 d . . . . .
H54 H 0.6526 0.5312 -0.0524 0.029 Uiso 1 1 calc R U . . .
C56 C 0.67791(16) 0.50119(10) 0.03949(8) 0.0229(3) Uani 1 1 d . . . . .
H55 H 0.7276 0.4543 0.0336 0.028 Uiso 1 1 calc R U . . .
O10 O 0.56617(11) 0.62220(6) 0.16444(5) 0.0192(2) Uani 1 1 d . . . . .
C57 C 0.68026(16) 0.65701(10) 0.17933(8) 0.0216(3) Uani 1 1 d . . . . .
H56 H 0.7516 0.6165 0.1776 0.026 Uiso 1 1 calc R U . . .
C58 C 0.7186(2) 0.72854(12) 0.13286(11) 0.0413(5) Uani 1 1 d . . . . .
H57 H 0.7294 0.7141 0.0902 0.062 Uiso 1 1 calc R U . . .
H58 H 0.7990 0.7477 0.1419 0.062 Uiso 1 1 calc R U . . .
H59 H 0.6524 0.7704 0.1362 0.062 Uiso 1 1 calc R U . . .
C59 C 0.6527(2) 0.67576(15) 0.24536(10) 0.0409(5) Uani 1 1 d . . . . .
H60 H 0.5843 0.7165 0.2477 0.061 Uiso 1 1 calc R U . . .
H61 H 0.7295 0.6953 0.2581 0.061 Uiso 1 1 calc R U . . .
H62 H 0.6261 0.6278 0.2735 0.061 Uiso 1 1 calc R U . . .
C60 C 0.43623(16) 0.70908(9) 0.06517(8) 0.0209(3) Uani 1 1 d . . . . .
H63 H 0.4347 0.7216 0.1085 0.025 Uiso 1 1 calc R U . . .
H64 H 0.4681 0.7557 0.0359 0.025 Uiso 1 1 calc R U . . .
C61 C 0.30193(16) 0.69348(9) 0.05380(7) 0.0188(3) Uani 1 1 d . . . . .
C62 C 0.21543(16) 0.65410(9) 0.10090(7) 0.0177(3) Uani 1 1 d . . . . .
C63 C 0.09834(15) 0.62895(9) 0.08819(7) 0.0174(3) Uani 1 1 d . . . . .
C64 C 0.06469(16) 0.64986(9) 0.02783(7) 0.0198(3) Uani 1 1 d . . . . .
H65 H -0.0146 0.6342 0.0184 0.024 Uiso 1 1 calc R U . . .
C65 C 0.14520(16) 0.69317(10) -0.01857(7) 0.0211(3) Uani 1 1 d . . . . .
H66 H 0.1196 0.7086 -0.0591 0.025 Uiso 1 1 calc R U . . .
C66 C 0.26325(16) 0.71409(9) -0.00596(7) 0.0200(3) Uani 1 1 d . . . . .
H67 H 0.3186 0.7428 -0.0383 0.024 Uiso 1 1 calc R U . . .
O11 O 0.24731(11) 0.63506(7) 0.16107(5) 0.0208(2) Uani 1 1 d . . . . .
C67 C 0.22808(19) 0.70019(11) 0.19888(8) 0.0273(4) Uani 1 1 d . . . . .
H68 H 0.2665 0.7489 0.1740 0.033 Uiso 1 1 calc R U . . .
C68 C 0.0881(2) 0.71752(12) 0.21989(10) 0.0344(4) Uani 1 1 d . . . . .
H69 H 0.0428 0.7307 0.1829 0.052 Uiso 1 1 calc R U . . .
H70 H 0.0801 0.7623 0.2442 0.052 Uiso 1 1 calc R U . . .
H71 H 0.0512 0.6707 0.2461 0.052 Uiso 1 1 calc R U . . .
C69 C 0.29967(19) 0.67489(14) 0.25451(9) 0.0357(5) Uani 1 1 d . . . . .
H72 H 0.2617 0.6275 0.2793 0.054 Uiso 1 1 calc R U . . .
H73 H 0.2949 0.7177 0.2806 0.054 Uiso 1 1 calc R U . . .
H74 H 0.3889 0.6630 0.2397 0.054 Uiso 1 1 calc R U . . .
C70 C 0.01247(15) 0.57668(9) 0.13660(7) 0.0184(3) Uani 1 1 d . . . . .
H75 H 0.0027 0.5985 0.1770 0.022 Uiso 1 1 calc R U . . .
H76 H -0.0728 0.5765 0.1226 0.022 Uiso 1 1 calc R U . . .
C71 C 0.06638(15) 0.49265(9) 0.14609(7) 0.0168(3) Uani 1 1 d . . . . .
C72 C 0.12382(14) 0.46244(9) 0.19944(7) 0.0151(3) Uani 1 1 d . . . . .
C73 C 0.19004(15) 0.38899(9) 0.20286(7) 0.0159(3) Uani 1 1 d . . . . .
C74 C 0.18583(16) 0.34256(9) 0.15516(7) 0.0192(3) Uani 1 1 d . . . . .
H77 H 0.2285 0.2921 0.1574 0.023 Uiso 1 1 calc R U . . .
C75 C 0.12036(16) 0.36887(10) 0.10449(8) 0.0210(3) Uani 1 1 d . . . . .
H78 H 0.1141 0.3355 0.0735 0.025 Uiso 1 1 calc R U . . .
C76 C 0.06379(16) 0.44434(10) 0.09927(7) 0.0196(3) Uani 1 1 d . . . . .
H79 H 0.0228 0.4633 0.0634 0.024 Uiso 1 1 calc R U . . .
O12 O 0.11751(10) 0.50624(6) 0.24905(5) 0.0165(2) Uani 1 1 d . . . . .
C77 C 0.03354(15) 0.47308(9) 0.30380(7) 0.0188(3) Uani 1 1 d . . . . .
H80 H 0.0434 0.4140 0.3090 0.023 Uiso 1 1 calc R U . . .
C78 C -0.10335(17) 0.49698(11) 0.29558(9) 0.0285(4) Uani 1 1 d . . . . .
H81 H -0.1133 0.5548 0.2906 0.043 Uiso 1 1 calc R U . . .
H82 H -0.1594 0.4743 0.3326 0.043 Uiso 1 1 calc R U . . .
H83 H -0.1260 0.4773 0.2582 0.043 Uiso 1 1 calc R U . . .
C79 C 0.07655(19) 0.50361(11) 0.35967(8) 0.0282(4) Uani 1 1 d . . . . .
H84 H 0.1659 0.4877 0.3625 0.042 Uiso 1 1 calc R U . . .
H85 H 0.0241 0.4814 0.3981 0.042 Uiso 1 1 calc R U . . .
H86 H 0.0675 0.5615 0.3546 0.042 Uiso 1 1 calc R U . . .
C80 C 0.26986(15) 0.36204(9) 0.25572(7) 0.0167(3) Uani 1 1 d . . . . .
H87 H 0.2649 0.4030 0.2842 0.020 Uiso 1 1 calc R U . . .
H88 H 0.2361 0.3125 0.2803 0.020 Uiso 1 1 calc R U . . .
O13 O 1.07553(12) 0.15843(9) 0.09915(6) 0.0310(3) Uani 1 1 d . . . . .
H89 H 0.9996 0.1753 0.1000 0.047 Uiso 1 1 calc R U . . .
C81 C 1.13444(19) 0.16536(11) 0.03579(8) 0.0290(4) Uani 1 1 d . . . . .
H90 H 1.2252 0.1485 0.0354 0.035 Uiso 1 1 calc R U . . .
H91 H 1.1307 0.2216 0.0170 0.035 Uiso 1 1 calc R U . . .
C82 C 1.0729(3) 0.11687(15) -0.00333(11) 0.0505(6) Uani 1 1 d . . . . .
H92 H 1.0744 0.0612 0.0155 0.076 Uiso 1 1 calc R U . . .
H93 H 1.1193 0.1218 -0.0458 0.076 Uiso 1 1 calc R U . . .
H94 H 0.9845 0.1357 -0.0055 0.076 Uiso 1 1 calc R U . . .
Cl7 Cl 0.9114(7) -0.0003(5) 0.2610(3) 0.078(2) Uani 0.37(2) 1 d . . P A 2
Cl8 Cl 0.9880(16) -0.0940(7) 0.1627(4) 0.078(2) Uani 0.37(2) 1 d . . P A 2
Cl9 Cl 0.7355(13) -0.1008(5) 0.2298(6) 0.083(2) Uani 0.37(2) 1 d . . P A 2
C83 C 0.855(2) -0.0375(10) 0.1965(9) 0.042(5) Uani 0.37(2) 1 d . . P A 2
C84 C 0.822(2) 0.0241(12) 0.1515(12) 0.033(5) Uani 0.37(2) 1 d . . P A 2
H95 H 0.8960 0.0589 0.1390 0.039 Uiso 0.37(2) 1 calc R U P A 2
H96 H 0.8057 0.0014 0.1138 0.039 Uiso 0.37(2) 1 calc R U P A 2

loop_
_atom_site_aniso_label
_atom_site_aniso_U_11
_atom_site_aniso_U_22
_atom_site_aniso_U_33
_atom_site_aniso_U_23
_atom_site_aniso_U_13
_atom_site_aniso_U_12
Cl1 0.0448(3) 0.0233(2) 0.0247(2) 0.00030(16) 0.00048(19) -0.00346(19)
Cl2 0.0304(2) 0.0264(2) 0.0266(2) -0.00860(16) -0.00077(17) 0.00919(17)
Cl3 0.0328(3) 0.0407(3) 0.0349(2) -0.0181(2) -0.0082(2) -0.0014(2)
C1 0.0265(9) 0.0213(8) 0.0192(7) -0.0050(6) -0.0024(7) 0.0020(7)
C2 0.0258(9) 0.0201(7) 0.0190(7) -0.0055(6) -0.0007(6) 0.0030(6)
O1 0.0246(6) 0.0281(6) 0.0187(5) -0.0098(5) -0.0035(5) 0.0080(5)
C3 0.0229(8) 0.0130(6) 0.0153(7) -0.0023(5) 0.0008(6) -0.0005(6)
O2 0.0194(6) 0.0173(5) 0.0175(5) -0.0028(4) -0.0020(4) 0.0004(4)
N1 0.0201(7) 0.0230(7) 0.0157(6) -0.0069(5) -0.0046(5) 0.0031(5)
C4 0.0177(7) 0.0157(7) 0.0138(7) -0.0028(5) 0.0001(6) -0.0012(6)
C5 0.0174(7) 0.0173(7) 0.0143(7) -0.0017(5) -0.0031(6) -0.0013(6)
C6 0.0153(7) 0.0157(7) 0.0156(7) -0.0004(5) -0.0010(6) -0.0003(6)
C7 0.0170(7) 0.0163(7) 0.0138(7) -0.0026(5) 0.0006(6) -0.0011(6)
C8 0.0154(7) 0.0162(7) 0.0153(7) -0.0008(5) -0.0010(6) -0.0012(6)
C9 0.0159(7) 0.0159(7) 0.0166(7) -0.0009(5) -0.0014(6) 0.0010(6)
O3 0.0211(6) 0.0260(6) 0.0153(5) -0.0069(4) -0.0040(4) 0.0072(5)
C10 0.0167(7) 0.0171(7) 0.0164(7) 0.0002(5) -0.0026(6) 0.0008(6)
C11 0.0141(7) 0.0156(7) 0.0163(7) 0.0001(5) -0.0048(6) 0.0009(5)
C12 0.0130(7) 0.0156(7) 0.0169(7) -0.0018(5) -0.0063(6) 0.0012(5)
C13 0.0131(7) 0.0189(7) 0.0175(7) 0.0004(6) -0.0053(6) 0.0013(6)
C14 0.0163(8) 0.0200(7) 0.0258(8) 0.0012(6) -0.0053(6) -0.0031(6)
C15 0.0208(8) 0.0182(7) 0.0289(8) -0.0059(6) -0.0064(7) -0.0023(6)
C16 0.0175(8) 0.0216(8) 0.0195(7) -0.0052(6) -0.0034(6) 0.0014(6)
O4 0.0179(5) 0.0145(5) 0.0187(5) -0.0018(4) -0.0053(4) 0.0029(4)
C17 0.0205(8) 0.0195(7) 0.0177(7) 0.0022(6) -0.0026(6) 0.0061(6)
C18 0.0211(9) 0.0346(10) 0.0257(9) -0.0018(7) -0.0081(7) 0.0069(7)
C19 0.0300(10) 0.0193(8) 0.0328(9) -0.0005(7) 0.0004(8) 0.0062(7)
C20 0.0145(7) 0.0217(7) 0.0179(7) 0.0018(6) -0.0023(6) 0.0011(6)
C21 0.0174(8) 0.0211(7) 0.0159(7) 0.0004(6) -0.0005(6) 0.0032(6)
C22 0.0176(8) 0.0176(7) 0.0146(7) 0.0000(5) 0.0017(6) 0.0013(6)
C23 0.0193(8) 0.0216(7) 0.0139(7) -0.0023(6) -0.0009(6) 0.0046(6)
C24 0.0240(9) 0.0240(8) 0.0162(7) 0.0037(6) -0.0013(6) 0.0047(7)
C25 0.0259(9) 0.0235(8) 0.0225(8) 0.0064(6) 0.0013(7) -0.0003(7)
C26 0.0179(8) 0.0254(8) 0.0235(8) 0.0022(6) -0.0001(6) 0.0000(6)
O5 0.0196(6) 0.0157(5) 0.0144(5) -0.0009(4) -0.0015(4) 0.0002(4)
C27 0.0270(9) 0.0185(7) 0.0193(7) -0.0055(6) -0.0067(7) 0.0041(6)
C28 0.0290(10) 0.0268(9) 0.0273(9) -0.0075(7) -0.0026(7) 0.0074(7)
C29 0.0298(9) 0.0188(8) 0.0269(8) -0.0051(6) -0.0074(7) -0.0010(7)
C30 0.0192(8) 0.0236(8) 0.0125(7) -0.0027(6) -0.0029(6) 0.0042(6)
C31 0.0166(8) 0.0246(8) 0.0139(7) -0.0039(6) -0.0063(6) 0.0045(6)
C32 0.0163(7) 0.0205(7) 0.0170(7) -0.0040(6) -0.0065(6) 0.0033(6)
C33 0.0136(7) 0.0243(8) 0.0159(7) -0.0039(6) -0.0050(6) 0.0017(6)
C34 0.0195(8) 0.0251(8) 0.0180(7) -0.0063(6) -0.0056(6) 0.0046(6)
C35 0.0246(9) 0.0213(8) 0.0219(8) -0.0047(6) -0.0084(7) 0.0054(7)
C36 0.0209(8) 0.0236(8) 0.0158(7) -0.0002(6) -0.0061(6) 0.0023(6)
O6 0.0162(5) 0.0202(5) 0.0193(5) -0.0058(4) -0.0046(4) 0.0016(4)
C37 0.0185(8) 0.0310(9) 0.0242(8) -0.0127(7) -0.0042(7) -0.0003(7)
C38 0.0450(13) 0.0662(15) 0.0270(10) -0.0106(10) -0.0140(9) -0.0170(11)
C39 0.0262(10) 0.0308(10) 0.0514(12) -0.0163(9) -0.0033(9) -0.0035(8)
C40 0.0137(7) 0.0254(8) 0.0164(7) -0.0055(6) -0.0023(6) 0.0013(6)
Cl4 0.0332(11) 0.0254(9) 0.0270(9) -0.0150(6) -0.0163(7) 0.0103(6)
Cl5 0.0465(13) 0.0173(7) 0.0573(10) 0.0073(6) -0.0176(7) -0.0128(5)
Cl6 0.0407(10) 0.0332(7) 0.0312(9) -0.0085(7) -0.0058(8) 0.0247(7)
C41 0.017(3) 0.0084(18) 0.022(2) 0.0002(15) -0.0068(16) 0.0033(14)
C42 0.023(3) 0.012(2) 0.019(3) 0.0000(16) -0.001(3) 0.013(2)
O7 0.0248(6) 0.0148(5) 0.0361(7) -0.0027(5) -0.0019(5) 0.0038(5)
C43 0.0235(8) 0.0159(7) 0.0166(7) -0.0002(6) -0.0063(6) 0.0037(6)
O8 0.0184(6) 0.0187(5) 0.0281(6) -0.0006(5) -0.0002(5) 0.0024(5)
N2 0.0179(7) 0.0136(6) 0.0234(7) -0.0005(5) -0.0001(5) -0.0004(5)
C44 0.0176(7) 0.0137(7) 0.0176(7) -0.0013(5) -0.0052(6) 0.0027(6)
C45 0.0165(7) 0.0169(7) 0.0173(7) 0.0003(6) -0.0030(6) 0.0010(6)
C46 0.0168(7) 0.0152(7) 0.0193(7) 0.0001(6) -0.0042(6) -0.0004(6)
C47 0.0201(8) 0.0142(7) 0.0193(7) -0.0021(6) -0.0053(6) 0.0040(6)
C48 0.0165(7) 0.0181(7) 0.0149(7) -0.0003(5) -0.0038(6) 0.0008(6)
C49 0.0172(7) 0.0152(7) 0.0166(7) 0.0005(5) -0.0022(6) -0.0016(6)
O9 0.0207(6) 0.0138(5) 0.0316(6) -0.0024(5) 0.0034(5) 0.0002(4)
C50 0.0151(8) 0.0152(7) 0.0300(8) -0.0006(6) -0.0046(6) -0.0006(6)
C51 0.0159(8) 0.0164(7) 0.0269(8) -0.0014(6) -0.0026(6) -0.0027(6)
C52 0.0156(7) 0.0158(7) 0.0219(7) -0.0022(6) -0.0002(6) -0.0040(6)
C53 0.0180(8) 0.0148(7) 0.0241(8) -0.0009(6) -0.0030(6) -0.0042(6)
C54 0.0221(8) 0.0217(8) 0.0235(8) -0.0002(6) -0.0034(7) -0.0047(6)
C55 0.0223(9) 0.0264(8) 0.0247(8) -0.0070(7) 0.0016(7) -0.0051(7)
C56 0.0182(8) 0.0190(7) 0.0319(9) -0.0063(7) -0.0005(7) -0.0021(6)
O10 0.0184(6) 0.0177(5) 0.0219(6) -0.0029(4) -0.0043(4) -0.0008(4)
C57 0.0194(8) 0.0180(7) 0.0285(8) -0.0033(6) -0.0075(7) -0.0004(6)
C58 0.0503(13) 0.0305(10) 0.0453(12) 0.0086(9) -0.0206(10) -0.0234(10)
C59 0.0315(11) 0.0623(15) 0.0343(11) -0.0190(10) -0.0082(9) -0.0078(10)
C60 0.0242(8) 0.0149(7) 0.0241(8) 0.0003(6) -0.0074(7) -0.0022(6)
C61 0.0233(8) 0.0128(7) 0.0208(7) -0.0021(6) -0.0051(6) 0.0022(6)
C62 0.0232(8) 0.0140(7) 0.0163(7) -0.0015(5) -0.0062(6) 0.0034(6)
C63 0.0207(8) 0.0139(7) 0.0172(7) -0.0014(5) -0.0029(6) 0.0037(6)
C64 0.0212(8) 0.0189(7) 0.0200(7) -0.0029(6) -0.0072(6) 0.0041(6)
C65 0.0263(9) 0.0206(7) 0.0164(7) -0.0015(6) -0.0066(6) 0.0061(6)
C66 0.0240(8) 0.0166(7) 0.0180(7) 0.0005(6) -0.0021(6) 0.0020(6)
O11 0.0282(6) 0.0195(5) 0.0160(5) -0.0005(4) -0.0087(5) -0.0021(5)
C67 0.0411(11) 0.0245(8) 0.0180(8) -0.0052(6) -0.0038(7) -0.0115(8)
C68 0.0464(12) 0.0267(9) 0.0335(10) -0.0106(8) -0.0137(9) 0.0071(8)
C69 0.0280(10) 0.0611(14) 0.0216(9) -0.0158(9) -0.0046(8) -0.0058(9)
C70 0.0178(8) 0.0192(7) 0.0178(7) -0.0009(6) -0.0036(6) 0.0028(6)
C71 0.0150(7) 0.0170(7) 0.0180(7) -0.0005(6) -0.0025(6) -0.0002(6)
C72 0.0140(7) 0.0161(7) 0.0152(7) -0.0017(5) -0.0013(6) -0.0022(6)
C73 0.0146(7) 0.0166(7) 0.0158(7) 0.0001(5) -0.0012(6) -0.0012(6)
C74 0.0210(8) 0.0157(7) 0.0201(7) -0.0015(6) -0.0010(6) 0.0006(6)
C75 0.0248(9) 0.0201(7) 0.0197(7) -0.0054(6) -0.0048(6) -0.0038(6)
C76 0.0200(8) 0.0225(8) 0.0172(7) -0.0024(6) -0.0064(6) -0.0010(6)
O12 0.0192(6) 0.0163(5) 0.0139(5) -0.0029(4) -0.0010(4) -0.0013(4)
C77 0.0190(8) 0.0191(7) 0.0163(7) -0.0002(6) 0.0024(6) 0.0004(6)
C78 0.0199(9) 0.0303(9) 0.0335(10) -0.0027(7) 0.0007(7) 0.0019(7)
C79 0.0355(10) 0.0319(9) 0.0168(8) -0.0047(7) 0.0002(7) -0.0007(8)
C80 0.0159(7) 0.0175(7) 0.0158(7) 0.0005(5) -0.0022(6) 0.0004(6)
O13 0.0246(7) 0.0451(8) 0.0225(6) -0.0052(6) -0.0034(5) 0.0108(6)
C81 0.0313(10) 0.0327(9) 0.0222(8) -0.0043(7) -0.0020(7) 0.0067(8)
C82 0.0583(16) 0.0558(15) 0.0426(13) -0.0270(11) -0.0049(11) 0.0007(12)
Cl7 0.099(4) 0.073(3) 0.079(4) -0.044(3) -0.052(3) 0.029(3)
Cl8 0.099(5) 0.067(3) 0.080(3) -0.044(2) -0.052(3) 0.065(3)
Cl9 0.126(5) 0.040(2) 0.082(3) 0.0181(19) -0.024(3) -0.027(2)
C83 0.038(9) 0.043(6) 0.059(7) -0.035(5) -0.032(5) 0.020(4)
C84 0.040(8) 0.036(7) 0.022(7) -0.010(5) 0.004(4) -0.006(4)

loop_
_atom_type_symbol
_atom_type_description
_atom_type_scat_dispersion_real
_atom_type_scat_dispersion_imag
_atom_type_scat_source
Cl Cl 0.1484 0.1585 'International Tables Vol C Tables 4.2.6.8 and 6.1.1.4'
O O 0.0106 0.0060 'International Tables Vol C Tables 4.2.6.8 and 6.1.1.4'
N N 0.0061 0.0033 'International Tables Vol C Tables 4.2.6.8 and 6.1.1.4'
C C 0.0033 0.0016 'International Tables Vol C Tables 4.2.6.8 and 6.1.1.4'
H H 0.0000 0.0000 'International Tables Vol C Tables 4.2.6.8 and 6.1.1.4'

loop_
_geom_angle_atom_site_label_1
_geom_angle_atom_site_label_2
_geom_angle_atom_site_label_3
_geom_angle
C2 C1 Cl1 110.65(11)
C2 C1 Cl3 111.92(12)
Cl1 C1 Cl3 109.38(10)
C2 C1 Cl2 106.21(12)
Cl1 C1 Cl2 110.12(9)
Cl3 C1 Cl2 108.49(9)
O1 C2 C1 110.77(14)
O1 C2 H1 109.5
C1 C2 H1 109.5
O1 C2 H2 109.5
C1 C2 H2 109.5
H1 C2 H2 108.1
C3 O1 C2 117.08(13)
O2 C3 N1 128.79(14)
O2 C3 O1 123.11(14)
N1 C3 O1 108.09(13)
C3 N1 C4 127.27(13)
C3 N1 H3 116.4
C4 N1 H3 116.4
C9 C4 C5 119.43(14)
C9 C4 N1 124.26(14)
C5 C4 N1 116.31(13)
C6 C5 C4 121.10(14)
C6 C5 H4 119.5
C4 C5 H4 119.5
C5 C6 C7 118.91(14)
C5 C6 C10 121.24(13)
C7 C6 C10 119.77(13)
O3 C7 C8 123.78(14)
O3 C7 C6 115.40(13)
C8 C7 C6 120.80(14)
C9 C8 C7 119.01(14)
C9 C8 C40 119.45(13)
C7 C8 C40 121.46(13)
C4 C9 C8 120.62(14)
C4 C9 H5 119.7
C8 C9 H5 119.7
C7 O3 H6 109.5
C11 C10 C6 109.17(12)
C11 C10 H7 109.8
C6 C10 H7 109.8
C11 C10 H8 109.8
C6 C10 H8 109.8
H7 C10 H8 108.3
C16 C11 C12 118.07(14)
C16 C11 C10 119.01(14)
C12 C11 C10 122.72(14)
O4 C12 C11 120.22(13)
O4 C12 C13 119.00(13)
C11 C12 C13 120.78(14)
C14 C13 C12 118.74(14)
C14 C13 C20 119.35(14)
C12 C13 C20 121.88(14)
C15 C14 C13 120.69(15)
C15 C14 H9 119.7
C13 C14 H9 119.7
C16 C15 C14 119.48(15)
C16 C15 H10 120.3
C14 C15 H10 120.3
C15 C16 C11 121.53(15)
C15 C16 H11 119.2
C11 C16 H11 119.2
C12 O4 C17 113.63(11)
O4 C17 C18 111.89(13)
O4 C17 C19 105.93(13)
C18 C17 C19 110.84(14)
O4 C17 H12 109.4
C18 C17 H12 109.4
C19 C17 H12 109.4
C17 C18 H13 109.5
C17 C18 H14 109.5
H13 C18 H14 109.5
C17 C18 H15 109.5
H13 C18 H15 109.5
H14 C18 H15 109.5
C17 C19 H16 109.5
C17 C19 H17 109.5
H16 C19 H17 109.5
C17 C19 H18 109.5
H16 C19 H18 109.5
H17 C19 H18 109.5
C21 C20 C13 112.05(13)
C21 C20 H19 109.2
C13 C20 H19 109.2
C21 C20 H20 109.2
C13 C20 H20 109.2
H19 C20 H20 107.9
C26 C21 C22 118.57(14)
C26 C21 C20 119.98(15)
C22 C21 C20 121.42(14)
O5 C22 C21 118.21(13)
O5 C22 C23 120.59(14)
C21 C22 C23 121.10(14)
C24 C23 C22 118.02(15)
C24 C23 C30 119.93(14)
C22 C23 C30 121.95(14)
C25 C24 C23 121.55(15)
C25 C24 H21 119.2
C23 C24 H21 119.2
C24 C25 C26 119.37(16)
C24 C25 H22 120.3
C26 C25 H22 120.3
C25 C26 C21 121.15(16)
C25 C26 H23 119.4
C21 C26 H23 119.4
C22 O5 C27 115.84(12)
O5 C27 C29 105.51(13)
O5 C27 C28 112.93(14)
C29 C27 C28 111.84(14)
O5 C27 H24 108.8
C29 C27 H24 108.8
C28 C27 H24 108.8
C27 C28 H25 109.5
C27 C28 H26 109.5
H25 C28 H26 109.5
C27 C28 H27 109.5
H25 C28 H27 109.5
H26 C28 H27 109.5
C27 C29 H28 109.5
C27 C29 H29 109.5
H28 C29 H29 109.5
C27 C29 H30 109.5
H28 C29 H30 109.5
H29 C29 H30 109.5
C23 C30 C31 112.07(13)
C23 C30 H31 109.2
C31 C30 H31 109.2
C23 C30 H32 109.2
C31 C30 H32 109.2
H31 C30 H32 107.9
C32 C31 C36 117.73(14)
C32 C31 C30 121.61(14)
C36 C31 C30 120.64(15)
C31 C32 O6 119.29(14)
C31 C32 C33 122.32(15)
O6 C32 C33 118.35(14)
C34 C33 C32 117.63(15)
C34 C33 C40 119.89(14)
C32 C33 C40 122.37(14)
C35 C34 C33 120.73(15)
C35 C34 H33 119.6
C33 C34 H33 119.6
C36 C35 C34 120.10(15)
C36 C35 H34 120.0
C34 C35 H34 120.0
C35 C36 C31 121.07(16)
C35 C36 H35 119.5
C31 C36 H35 119.5
C32 O6 C37 113.74(12)
O6 C37 C39 107.13(14)
O6 C37 C38 111.14(15)
C39 C37 C38 112.91(17)
O6 C37 H36 108.5
C39 C37 H36 108.5
C38 C37 H36 108.5
C37 C38 H37 109.5
C37 C38 H38 109.5
H37 C38 H38 109.5
C37 C38 H39 109.5
H37 C38 H39 109.5
H38 C38 H39 109.5
C37 C39 H40 109.5
C37 C39 H41 109.5
H40 C39 H41 109.5
C37 C39 H42 109.5
H40 C39 H42 109.5
H41 C39 H42 109.5
C8 C40 C33 113.90(13)
C8 C40 H43 108.8
C33 C40 H43 108.8
C8 C40 H44 108.8
C33 C40 H44 108.8
H43 C40 H44 107.7
C42 C41 Cl4 111.0(6)
C42 C41 Cl6 105.0(7)
Cl4 C41 Cl6 110.4(6)
C42 C41 Cl5 108.9(8)
Cl4 C41 Cl5 110.6(4)
Cl6 C41 Cl5 110.8(5)
O7 C42 C41 107.8(10)
O7 C42 H45 110.1
C41 C42 H45 110.1
O7 C42 H46 110.1
C41 C42 H46 110.1
H45 C42 H46 108.5
C84 O7 C43 120.4(11)
C43 O7 C42 115.0(5)
O8 C43 N2 127.55(15)
O8 C43 O7 124.05(15)
N2 C43 O7 108.39(14)
C43 N2 C44 128.11(14)
C43 N2 H47 115.9
C44 N2 H47 115.9
C45 C44 C49 119.37(14)
C45 C44 N2 125.03(14)
C49 C44 N2 115.58(14)
C44 C45 C46 120.45(14)
C44 C45 H48 119.8
C46 C45 H48 119.8
C47 C46 C45 119.21(14)
C47 C46 C50 120.88(13)
C45 C46 C50 119.90(14)
O9 C47 C46 124.02(14)
O9 C47 C48 115.39(14)
C46 C47 C48 120.58(14)
C49 C48 C47 118.89(14)
C49 C48 C80 120.96(14)
C47 C48 C80 120.11(13)
C48 C49 C44 121.41(14)
C48 C49 H49 119.3
C44 C49 H49 119.3
C47 O9 H50 109.5
C46 C50 C51 113.58(13)
C46 C50 H51 108.8
C51 C50 H51 108.8
C46 C50 H52 108.8
C51 C50 H52 108.8
H51 C50 H52 107.7
C56 C51 C52 117.62(15)
C56 C51 C50 120.19(14)
C52 C51 C50 122.13(15)
C53 C52 O10 119.10(14)
C53 C52 C51 122.40(15)
O10 C52 C51 118.49(14)
C54 C53 C52 117.33(15)
C54 C53 C60 120.50(14)
C52 C53 C60 122.16(15)
C55 C54 C53 121.21(16)
C55 C54 H53 119.4
C53 C54 H53 119.4
C56 C55 C54 119.99(16)
C56 C55 H54 120.0
C54 C55 H54 120.0
C55 C56 C51 121.02(15)
C55 C56 H55 119.5
C51 C56 H55 119.5
C52 O10 C57 113.41(12)
O10 C57 C59 107.29(14)
O10 C57 C58 111.47(14)
C59 C57 C58 112.65(17)
O10 C57 H56 108.4
C59 C57 H56 108.4
C58 C57 H56 108.4
C57 C58 H57 109.5
C57 C58 H58 109.5
H57 C58 H58 109.5
C57 C58 H59 109.5
H57 C58 H59 109.5
H58 C58 H59 109.5
C57 C59 H60 109.5
C57 C59 H61 109.5
H60 C59 H61 109.5
C57 C59 H62 109.5
H60 C59 H62 109.5
H61 C59 H62 109.5
C61 C60 C53 111.96(13)
C61 C60 H63 109.2
C53 C60 H63 109.2
C61 C60 H64 109.2
C53 C60 H64 109.2
H63 C60 H64 107.9
C62 C61 C66 117.73(15)
C62 C61 C60 121.75(14)
C66 C61 C60 120.41(15)
O11 C62 C61 119.93(14)
O11 C62 C63 118.09(14)
C61 C62 C63 121.89(14)
C64 C63 C62 118.10(15)
C64 C63 C70 119.67(15)
C62 C63 C70 122.14(14)
C65 C64 C63 120.97(16)
C65 C64 H65 119.5
C63 C64 H65 119.5
C64 C65 C66 120.06(15)
C64 C65 H66 120.0
C66 C65 H66 120.0
C65 C66 C61 120.99(15)
C65 C66 H67 119.5
C61 C66 H67 119.5
C62 O11 C67 114.19(12)
O11 C67 C69 105.39(15)
O11 C67 C68 112.60(14)
C69 C67 C68 111.10(15)
O11 C67 H68 109.2
C69 C67 H68 109.2
C68 C67 H68 109.2
C67 C68 H69 109.5
C67 C68 H70 109.5
H69 C68 H70 109.5
C67 C68 H71 109.5
H69 C68 H71 109.5
H70 C68 H71 109.5
C67 C69 H72 109.5
C67 C69 H73 109.5
H72 C69 H73 109.5
C67 C69 H74 109.5
H72 C69 H74 109.5
H73 C69 H74 109.5
C71 C70 C63 111.24(13)
C71 C70 H75 109.4
C63 C70 H75 109.4
C71 C70 H76 109.4
C63 C70 H76 109.4
H75 C70 H76 108.0
C76 C71 C72 118.50(14)
C76 C71 C70 119.43(14)
C72 C71 C70 122.02(14)
O12 C72 C71 119.65(13)
O12 C72 C73 119.48(13)
C71 C72 C73 120.86(14)
C74 C73 C72 118.67(14)
C74 C73 C80 120.37(14)
C72 C73 C80 120.90(13)
C75 C74 C73 120.94(14)
C75 C74 H77 119.5
C73 C74 H77 119.5
C74 C75 C76 119.66(15)
C74 C75 H78 120.2
C76 C75 H78 120.2
C75 C76 C71 120.91(14)
C75 C76 H79 119.5
C71 C76 H79 119.5
C72 O12 C77 112.99(11)
O12 C77 C79 106.43(13)
O12 C77 C78 109.99(13)
C79 C77 C78 112.46(14)
O12 C77 H80 109.3
C79 C77 H80 109.3
C78 C77 H80 109.3
C77 C78 H81 109.5
C77 C78 H82 109.5
H81 C78 H82 109.5
C77 C78 H83 109.5
H81 C78 H83 109.5
H82 C78 H83 109.5
C77 C79 H84 109.5
C77 C79 H85 109.5
H84 C79 H85 109.5
C77 C79 H86 109.5
H84 C79 H86 109.5
H85 C79 H86 109.5
C48 C80 C73 110.26(12)
C48 C80 H87 109.6
C73 C80 H87 109.6
C48 C80 H88 109.6
C73 C80 H88 109.6
H87 C80 H88 108.1
C81 O13 H89 109.5
O13 C81 C82 112.75(18)
O13 C81 H90 109.0
C82 C81 H90 109.0
O13 C81 H91 109.0
C82 C81 H91 109.0
H90 C81 H91 107.8
C81 C82 H92 109.5
C81 C82 H93 109.5
H92 C82 H93 109.5
C81 C82 H94 109.5
H92 C82 H94 109.5
H93 C82 H94 109.5
C84 C83 Cl9 116.2(16)
C84 C83 Cl7 111.2(15)
Cl9 C83 Cl7 105.4(10)
C84 C83 Cl8 109.1(16)
Cl9 C83 Cl8 109.2(10)
Cl7 C83 Cl8 105.1(11)
O7 C84 C83 115(2)
O7 C84 H95 108.6
C83 C84 H95 108.6
O7 C84 H96 108.6
C83 C84 H96 108.6
H95 C84 H96 107.6

loop_
_geom_bond_atom_site_label_1
_geom_bond_atom_site_label_2
_geom_bond_distance
Cl1 C1 1.7651(17)
Cl2 C1 1.7837(18)
Cl3 C1 1.7723(18)
C1 C2 1.522(2)
C2 O1 1.415(2)
C2 H1 0.9900
C2 H2 0.9900
O1 C3 1.3826(18)
C3 O2 1.2137(19)
C3 N1 1.338(2)
N1 C4 1.4267(19)
N1 H3 0.8800
C4 C9 1.390(2)
C4 C5 1.397(2)
C5 C6 1.388(2)
C5 H4 0.9500
C6 C7 1.401(2)
C6 C10 1.524(2)
C7 O3 1.3640(18)
C7 C8 1.401(2)
C8 C9 1.400(2)
C8 C40 1.519(2)
C9 H5 0.9500
O3 H6 0.8400
C10 C11 1.523(2)
C10 H7 0.9900
C10 H8 0.9900
C11 C16 1.396(2)
C11 C12 1.400(2)
C12 O4 1.3924(18)
C12 C13 1.401(2)
C13 C14 1.397(2)
C13 C20 1.519(2)
C14 C15 1.385(2)
C14 H9 0.9500
C15 C16 1.383(2)
C15 H10 0.9500
C16 H11 0.9500
O4 C17 1.4533(18)
C17 C18 1.512(2)
C17 C19 1.519(2)
C17 H12 1.0000
C18 H13 0.9800
C18 H14 0.9800
C18 H15 0.9800
C19 H16 0.9800
C19 H17 0.9800
C19 H18 0.9800
C20 C21 1.517(2)
C20 H19 0.9900
C20 H20 0.9900
C21 C26 1.393(2)
C21 C22 1.404(2)
C22 O5 1.3852(18)
C22 C23 1.406(2)
C23 C24 1.397(2)
C23 C30 1.522(2)
C24 C25 1.385(3)
C24 H21 0.9500
C25 C26 1.390(2)
C25 H22 0.9500
C26 H23 0.9500
O5 C27 1.4538(18)
C27 C29 1.514(2)
C27 C28 1.521(2)
C27 H24 1.0000
C28 H25 0.9800
C28 H26 0.9800
C28 H27 0.9800
C29 H28 0.9800
C29 H29 0.9800
C29 H30 0.9800
C30 C31 1.523(2)
C30 H31 0.9900
C30 H32 0.9900
C31 C32 1.397(2)
C31 C36 1.397(2)
C32 O6 1.4030(19)
C32 C33 1.404(2)
C33 C34 1.403(2)
C33 C40 1.520(2)
C34 C35 1.388(2)
C34 H33 0.9500
C35 C36 1.388(2)
C35 H34 0.9500
C36 H35 0.9500
O6 C37 1.462(2)
C37 C39 1.509(3)
C37 C38 1.515(3)
C37 H36 1.0000
C38 H37 0.9800
C38 H38 0.9800
C38 H39 0.9800
C39 H40 0.9800
C39 H41 0.9800
C39 H42 0.9800
C40 H43 0.9900
C40 H44 0.9900
Cl4 C41 1.741(10)
Cl5 C41 1.770(9)
Cl6 C41 1.757(11)
C41 C42 1.583(13)
C42 O7 1.471(12)
C42 H45 0.9900
C42 H46 0.9900
O7 C84 1.35(2)
O7 C43 1.3776(19)
C43 O8 1.215(2)
C43 N2 1.338(2)
N2 C44 1.4212(19)
N2 H47 0.8800
C44 C45 1.390(2)
C44 C49 1.397(2)
C45 C46 1.401(2)
C45 H48 0.9500
C46 C47 1.400(2)
C46 C50 1.518(2)
C47 O9 1.3687(18)
C47 C48 1.405(2)
C48 C49 1.381(2)
C48 C80 1.510(2)
C49 H49 0.9500
O9 H50 0.8400
C50 C51 1.525(2)
C50 H51 0.9900
C50 H52 0.9900
C51 C56 1.395(2)
C51 C52 1.405(2)
C52 C53 1.400(2)
C52 O10 1.4027(19)
C53 C54 1.399(2)
C53 C60 1.525(2)
C54 C55 1.388(2)
C54 H53 0.9500
C55 C56 1.386(2)
C55 H54 0.9500
C56 H55 0.9500
O10 C57 1.465(2)
C57 C59 1.498(3)
C57 C58 1.507(2)
C57 H56 1.0000
C58 H57 0.9800
C58 H58 0.9800
C58 H59 0.9800
C59 H60 0.9800
C59 H61 0.9800
C59 H62 0.9800
C60 C61 1.518(2)
C60 H63 0.9900
C60 H64 0.9900
C61 C62 1.401(2)
C61 C66 1.402(2)
C62 O11 1.3802(18)
C62 C63 1.405(2)
C63 C64 1.394(2)
C63 C70 1.516(2)
C64 C65 1.385(2)
C64 H65 0.9500
C65 C66 1.389(2)
C65 H66 0.9500
C66 H67 0.9500
O11 C67 1.461(2)
C67 C69 1.508(3)
C67 C68 1.522(3)
C67 H68 1.0000
C68 H69 0.9800
C68 H70 0.9800
C68 H71 0.9800
C69 H72 0.9800
C69 H73 0.9800
C69 H74 0.9800
C70 C71 1.514(2)
C70 H75 0.9900
C70 H76 0.9900
C71 C76 1.397(2)
C71 C72 1.399(2)
C72 O12 1.3853(17)
C72 C73 1.403(2)
C73 C74 1.393(2)
C73 C80 1.518(2)
C74 C75 1.385(2)
C74 H77 0.9500
C75 C76 1.390(2)
C75 H78 0.9500
C76 H79 0.9500
O12 C77 1.4526(18)
C77 C79 1.512(2)
C77 C78 1.514(2)
C77 H80 1.0000
C78 H81 0.9800
C78 H82 0.9800
C78 H83 0.9800
C79 H84 0.9800
C79 H85 0.9800
C79 H86 0.9800
C80 H87 0.9900
C80 H88 0.9900
O13 C81 1.425(2)
O13 H89 0.8400
C81 C82 1.490(3)
C81 H90 0.9900
C81 H91 0.9900
C82 H92 0.9800
C82 H93 0.9800
C82 H94 0.9800
Cl7 C83 1.79(2)
Cl8 C83 1.80(2)
Cl9 C83 1.73(2)
C83 C84 1.39(3)
C84 H95 0.9900
C84 H96 0.9900

loop_
_geom_torsion_atom_site_label_1
_geom_torsion_atom_site_label_2
_geom_torsion_atom_site_label_3
_geom_torsion_atom_site_label_4
_geom_torsion
Cl1 C1 C2 O1 -65.59(16)
Cl3 C1 C2 O1 56.68(16)
Cl2 C1 C2 O1 174.91(11)
C1 C2 O1 C3 110.60(15)
C2 O1 C3 O2 -3.5(2)
C2 O1 C3 N1 175.69(13)
O2 C3 N1 C4 2.6(3)
O1 C3 N1 C4 -176.54(14)
C3 N1 C4 C9 -14.2(3)
C3 N1 C4 C5 165.72(15)
C9 C4 C5 C6 0.8(2)
N1 C4 C5 C6 -179.10(14)
C4 C5 C6 C7 2.4(2)
C4 C5 C6 C10 -174.35(14)
C5 C6 C7 O3 174.83(14)
C10 C6 C7 O3 -8.4(2)
C5 C6 C7 C8 -3.6(2)
C10 C6 C7 C8 173.20(14)
O3 C7 C8 C9 -176.69(14)
C6 C7 C8 C9 1.6(2)
O3 C7 C8 C40 0.1(2)
C6 C7 C8 C40 178.39(14)
C5 C4 C9 C8 -2.8(2)
N1 C4 C9 C8 177.03(14)
C7 C8 C9 C4 1.7(2)
C40 C8 C9 C4 -175.20(14)
C5 C6 C10 C11 98.01(17)
C7 C6 C10 C11 -78.71(17)
C6 C10 C11 C16 -54.23(18)
C6 C10 C11 C12 120.59(15)
C16 C11 C12 O4 -171.67(13)
C10 C11 C12 O4 13.5(2)
C16 C11 C12 C13 9.3(2)
C10 C11 C12 C13 -165.60(14)
O4 C12 C13 C14 172.56(13)
C11 C12 C13 C14 -8.4(2)
O4 C12 C13 C20 -9.4(2)
C11 C12 C13 C20 169.68(14)
C12 C13 C14 C15 1.4(2)
C20 C13 C14 C15 -176.70(14)
C13 C14 C15 C16 4.4(2)
C14 C15 C16 C11 -3.5(2)
C12 C11 C16 C15 -3.3(2)
C10 C11 C16 C15 171.75(14)
C11 C12 O4 C17 76.15(17)
C13 C12 O4 C17 -104.78(15)
C12 O4 C17 C18 57.68(17)
C12 O4 C17 C19 178.58(13)
C14 C13 C20 C21 70.04(19)
C12 C13 C20 C21 -107.99(17)
C13 C20 C21 C26 -107.07(17)
C13 C20 C21 C22 70.92(19)
C26 C21 C22 O5 -178.82(14)
C20 C21 C22 O5 3.2(2)
C26 C21 C22 C23 4.7(2)
C20 C21 C22 C23 -173.28(14)
O5 C22 C23 C24 178.13(14)
C21 C22 C23 C24 -5.5(2)
O5 C22 C23 C30 -5.4(2)
C21 C22 C23 C30 170.98(14)
C22 C23 C24 C25 2.3(2)
C30 C23 C24 C25 -174.33(15)
C23 C24 C25 C26 1.7(3)
C24 C25 C26 C21 -2.6(3)
C22 C21 C26 C25 -0.6(2)
C20 C21 C26 C25 177.43(16)
C21 C22 O5 C27 104.09(16)
C23 C22 O5 C27 -79.45(17)
C22 O5 C27 C29 177.82(13)
C22 O5 C27 C28 -59.72(17)
C24 C23 C30 C31 94.31(17)
C22 C23 C30 C31 -82.13(18)
C23 C30 C31 C32 111.95(17)
C23 C30 C31 C36 -66.63(18)
C36 C31 C32 O6 -176.28(13)
C30 C31 C32 O6 5.1(2)
C36 C31 C32 C33 5.8(2)
C30 C31 C32 C33 -172.77(14)
C31 C32 C33 C34 -7.0(2)
O6 C32 C33 C34 175.10(13)
C31 C32 C33 C40 169.25(14)
O6 C32 C33 C40 -8.6(2)
C32 C33 C34 C35 2.5(2)
C40 C33 C34 C35 -173.86(14)
C33 C34 C35 C36 3.0(2)
C34 C35 C36 C31 -4.2(2)
C32 C31 C36 C35 -0.1(2)
C30 C31 C36 C35 178.50(14)
C31 C32 O6 C37 105.06(16)
C33 C32 O6 C37 -76.98(17)
C32 O6 C37 C39 165.73(14)
C32 O6 C37 C38 -70.50(18)
C9 C8 C40 C33 -109.22(16)
C7 C8 C40 C33 74.01(19)
C34 C33 C40 C8 79.74(18)
C32 C33 C40 C8 -96.43(17)
Cl4 C41 C42 O7 -60.8(10)
Cl6 C41 C42 O7 180.0(7)
Cl5 C41 C42 O7 61.3(9)
C41 C42 O7 C43 122.0(7)
C84 O7 C43 O8 1.8(12)
C42 O7 C43 O8 -3.8(6)
C84 O7 C43 N2 -179.0(12)
C42 O7 C43 N2 175.4(5)
O8 C43 N2 C44 1.6(3)
O7 C43 N2 C44 -177.52(14)
C43 N2 C44 C45 4.4(3)
C43 N2 C44 C49 -177.32(15)
C49 C44 C45 C46 1.7(2)
N2 C44 C45 C46 179.88(14)
C44 C45 C46 C47 0.1(2)
C44 C45 C46 C50 178.41(14)
C45 C46 C47 O9 175.60(14)
C50 C46 C47 O9 -2.7(2)
C45 C46 C47 C48 -2.8(2)
C50 C46 C47 C48 178.91(14)
O9 C47 C48 C49 -174.83(14)
C46 C47 C48 C49 3.7(2)
O9 C47 C48 C80 7.4(2)
C46 C47 C48 C80 -174.07(14)
C47 C48 C49 C44 -1.9(2)
C80 C48 C49 C44 175.81(14)
C45 C44 C49 C48 -0.7(2)
N2 C44 C49 C48 -179.11(14)
C47 C46 C50 C51 -69.9(2)
C45 C46 C50 C51 111.82(16)
C46 C50 C51 C56 -78.25(19)
C46 C50 C51 C52 98.85(18)
C56 C51 C52 C53 7.2(2)
C50 C51 C52 C53 -169.94(15)
C56 C51 C52 O10 -174.34(14)
C50 C51 C52 O10 8.5(2)
O10 C52 C53 C54 174.51(14)
C51 C52 C53 C54 -7.1(2)
O10 C52 C53 C60 -6.8(2)
C51 C52 C53 C60 171.66(15)
C52 C53 C54 C55 1.9(2)
C60 C53 C54 C55 -176.85(15)
C53 C54 C55 C56 2.9(3)
C54 C55 C56 C51 -2.7(3)
C52 C51 C56 C55 -2.2(2)
C50 C51 C56 C55 175.04(15)
C53 C52 O10 C57 -106.06(16)
C51 C52 O10 C57 75.46(17)
C52 O10 C57 C59 -174.39(15)
C52 O10 C57 C58 61.83(19)
C54 C53 C60 C61 64.6(2)
C52 C53 C60 C61 -114.06(17)
C53 C60 C61 C62 84.13(19)
C53 C60 C61 C66 -91.92(17)
C66 C61 C62 O11 -177.69(13)
C60 C61 C62 O11 6.2(2)
C66 C61 C62 C63 5.9(2)
C60 C61 C62 C63 -170.20(14)
O11 C62 C63 C64 178.43(13)
C61 C62 C63 C64 -5.1(2)
O11 C62 C63 C70 -5.0(2)
C61 C62 C63 C70 171.44(14)
C62 C63 C64 C65 1.0(2)
C70 C63 C64 C65 -175.72(14)
C63 C64 C65 C66 2.2(2)
C64 C65 C66 C61 -1.4(2)
C62 C61 C66 C65 -2.6(2)
C60 C61 C66 C65 173.57(14)
C61 C62 O11 C67 81.89(18)
C63 C62 O11 C67 -101.61(16)
C62 O11 C67 C69 -165.24(14)
C62 O11 C67 C68 73.49(18)
C64 C63 C70 C71 103.72(16)
C62 C63 C70 C71 -72.81(18)
C63 C70 C71 C76 -72.32(18)
C63 C70 C71 C72 105.04(17)
C76 C71 C72 O12 -174.13(14)
C70 C71 C72 O12 8.5(2)
C76 C71 C72 C73 7.2(2)
C70 C71 C72 C73 -170.20(14)
O12 C72 C73 C74 174.32(14)
C71 C72 C73 C74 -7.0(2)
O12 C72 C73 C80 -8.5(2)
C71 C72 C73 C80 170.17(14)
C72 C73 C74 C75 1.6(2)
C80 C73 C74 C75 -175.62(15)
C73 C74 C75 C76 3.5(2)
C74 C75 C76 C71 -3.3(3)
C72 C71 C76 C75 -2.0(2)
C70 C71 C76 C75 175.47(15)
C71 C72 O12 C77 108.58(16)
C73 C72 O12 C77 -72.71(17)
C72 O12 C77 C79 156.86(13)
C72 O12 C77 C78 -81.06(16)
C49 C48 C80 C73 -99.87(16)
C47 C48 C80 C73 77.82(18)
C74 C73 C80 C48 56.77(19)
C72 C73 C80 C48 -120.34(16)
C43 O7 C84 C83 123.7(16)
Cl9 C83 C84 O7 53(2)
Cl7 C83 C84 O7 -67(2)
Cl8 C83 C84 O7 177.1(15)
